data_4024336
loop_
_publ_author_name
'Qiong Li'
'Shao-Bo Yang'
'Zhihui Zhang'
'Lei Li'
'Peng-Fei Xu'

_publ_contact_author_address
;
 State Key Laboratory of Applied Organic Chemistry,
 Lanzhou University, 73000, CHINA
;
_publ_contact_author_email ' xupf@lzu.edu.cn '
_publ_contact_author_fax ' 86-931-8915557 '
_publ_contact_author_name 'peng-fei xu'
_publ_contact_author_phone ' 86-931-8912281 '
_publ_section_title
;
Diastereo- and Enantioselective Synthesis of \b-Hydroxy-\a-Amino Acids:
Application to the Synthesis of a Key Intermediate for Lactacystin
;
_journal_name_full 'Journal of Organic Chemistry'
_journal_page_first 1627
_journal_page_last 1631
_journal_paper_doi 10.1021/jo8023973
_journal_volume 74
_journal_year 2009
_chemical_absolute_configuration rm
_chemical_formula_moiety 'C19 H22 F N O3'
_chemical_formula_sum 'C19 H22 F N O3'
_chemical_formula_weight 331.38
_space_group_IT_number 19
_symmetry_cell_setting orthorhombic
_symmetry_space_group_name_Hall 'P 2ac 2ab'
_symmetry_space_group_name_H-M 'P 21 21 21'
_atom_sites_solution_hydrogens geom
_atom_sites_solution_primary direct
_atom_sites_solution_secondary difmap
_audit_creation_method ' SHELXL-97'
_cell_angle_alpha 90.00
_cell_angle_beta 90.00
_cell_angle_gamma 90.00
_cell_formula_units_Z 4
_cell_length_a 10.4278(8)
_cell_length_b 12.2750(10)
_cell_length_c 13.8915(11)
_cell_measurement_temperature 293(2)
_cell_volume 1778.1(2)
_computing_cell_refinement 'Bruker SMART'
_computing_data_collection 'Bruker SMART'
_computing_data_reduction 'Bruker SHELXTL'
_computing_molecular_graphics 'Bruker SHELXTL'
_computing_publication_material 'Bruker SHELXTL'
_computing_structure_refinement 'SHELXL-97 (Sheldrick, 1997)'
_computing_structure_solution 'SHELXS-97 (Sheldrick, 1990)'
_diffrn_ambient_temperature 293(2)
_diffrn_measured_fraction_theta_full 0.996
_diffrn_measured_fraction_theta_max 0.996
_diffrn_measurement_device_type 'CCD area detector'
_diffrn_measurement_method 'phi and omega scans'
_diffrn_radiation_monochromator graphite
_diffrn_radiation_source 'fine-focus sealed tube'
_diffrn_radiation_type MoK\a
_diffrn_radiation_wavelength 0.71073
_diffrn_reflns_av_R_equivalents 0.0259
_diffrn_reflns_av_sigmaI/netI 0.0240
_diffrn_reflns_limit_h_max 11
_diffrn_reflns_limit_h_min -12
_diffrn_reflns_limit_k_max 15
_diffrn_reflns_limit_k_min -14
_diffrn_reflns_limit_l_max 17
_diffrn_reflns_limit_l_min -13
_diffrn_reflns_number 10007
_diffrn_reflns_theta_full 26.02
_diffrn_reflns_theta_max 26.02
_diffrn_reflns_theta_min 2.21
_exptl_absorpt_coefficient_mu 0.090
_exptl_absorpt_correction_type none
_exptl_crystal_colour Colorless
_exptl_crystal_density_diffrn 1.238
_exptl_crystal_density_method 'not measured'
_exptl_crystal_description block
_exptl_crystal_F_000 704
_exptl_crystal_size_max 0.250
_exptl_crystal_size_mid 0.200
_exptl_crystal_size_min 0.150
_refine_diff_density_max 0.330
_refine_diff_density_min -0.217
_refine_diff_density_rms 0.034
_refine_ls_abs_structure_details 'Flack H D (1983), Acta Cryst. A39, 876-881'
_refine_ls_abs_structure_Flack 0.4(10)
_refine_ls_extinction_coef 0.012(3)
_refine_ls_extinction_expression Fc^*^=kFc[1+0.001xFc^2^\l^3^/sin(2\q)]^-1/4^
_refine_ls_extinction_method SHELXL
_refine_ls_goodness_of_fit_ref 0.950
_refine_ls_hydrogen_treatment mixed
_refine_ls_matrix_type full
_refine_ls_number_parameters 218
_refine_ls_number_reflns 3488
_refine_ls_number_restraints 0
_refine_ls_restrained_S_all 0.950
_refine_ls_R_factor_all 0.0486
_refine_ls_R_factor_gt 0.0406
_refine_ls_shift/su_max 0.012
_refine_ls_shift/su_mean 0.002
_refine_ls_structure_factor_coef Fsqd
_refine_ls_weighting_details 'calc w=1/[\s^2^(Fo^2^)+(0.1000P)^2^+0.0000P] where P=(Fo^2^+2Fc^2^)/3'
_refine_ls_weighting_scheme calc
_refine_ls_wR_factor_gt 0.1204
_refine_ls_wR_factor_ref 0.1280
_reflns_number_gt 2962
_reflns_number_total 3488
_reflns_threshold_expression >2sigma(I)
_cod_data_source_file jo8023973_si_004.cif
_cod_data_source_block compd-2f
_cod_depositor_comments
;
The following automatic conversions were performed:
'_symmetry_cell_setting' value 'Orthorhombic' changed to 'orthorhombic'
according to '/home/saulius/struct/CIF-dictionaries/cif_core.dic'
dictionary named 'cif_core.dic' version 2.4.1 from 2010-06-29.

Automatic conversion script
Id: cif_fix_enum 1527 2010-12-29 10:47:43Z saulius 
;
_cod_original_sg_symbol_H-M P2(1)2(1)2(1)
_cod_database_code 4024336

loop_
_symmetry_equiv_pos_as_xyz
'x, y, z'
'-x+1/2, -y, z+1/2'
'-x, y+1/2, -z+1/2'
'x+1/2, -y+1/2, -z'

loop_
_atom_site_label
_atom_site_type_symbol
_atom_site_fract_x
_atom_site_fract_y
_atom_site_fract_z
_atom_site_U_iso_or_equiv
_atom_site_adp_type
_atom_site_occupancy
_atom_site_symmetry_multiplicity
_atom_site_calc_flag
_atom_site_refinement_flags
_atom_site_disorder_assembly
_atom_site_disorder_group
F F 0.79525(16) -1.49534(13) -1.02268(12) 0.0898(5) Uani 1 1 d . . .
O1 O 0.8434(2) -1.73356(13) -1.26574(11) 0.0722(5) Uani 1 1 d . . .
O2 O 0.89970(15) -1.89278(11) -1.20797(9) 0.0517(4) Uani 1 1 d . . .
O3 O 1.04848(11) -1.74972(12) -1.05326(12) 0.0562(4) Uani 1 1 d . . .
H3A H 1.0392 -1.8006 -1.0908 0.084 Uiso 1 1 calc R . .
N N 0.77698(13) -1.83856(11) -1.03115(10) 0.0365(3) Uani 1 1 d . . .
C1 C 0.9215(2) -2.07612(16) -1.13097(16) 0.0510(5) Uani 1 1 d . . .
H1A H 0.9488 -2.1049 -1.1935 0.061 Uiso 1 1 calc R . .
C2 C 0.92935(18) -1.95271(15) -1.12048(14) 0.0438(4) Uani 1 1 d . . .
H2A H 1.0142 -1.9317 -1.0965 0.053 Uiso 1 1 calc R . .
C3 C 0.85803(19) -1.79044(16) -1.19669(13) 0.0470(4) Uani 1 1 d . . .
C4 C 0.82460(17) -1.75135(14) -1.09507(13) 0.0394(4) Uani 1 1 d . . .
H4A H 0.7533 -1.7000 -1.1026 0.047 Uiso 1 1 calc R . .
C5 C 0.82884(16) -1.93027(13) -1.04491(12) 0.0357(4) Uani 1 1 d . . .
C6 C 0.78836(19) -2.03921(15) -1.00425(13) 0.0434(4) Uani 1 1 d . . .
C7 C 0.9105(2) -2.08806(19) -0.95739(18) 0.0655(6) Uani 1 1 d . . .
H7A H 0.8896 -2.1520 -0.9194 0.079 Uiso 1 1 calc R . .
H7B H 0.9524 -2.0350 -0.9163 0.079 Uiso 1 1 calc R . .
C8 C 0.9972(2) -2.1186(2) -1.0439(2) 0.0733(7) Uani 1 1 d . . .
H8A H 1.0802 -2.0834 -1.0391 0.088 Uiso 1 1 calc R . .
H8B H 1.0095 -2.1968 -1.0478 0.088 Uiso 1 1 calc R . .
C9 C 0.7823(2) -2.10478(16) -1.10114(13) 0.0447(4) Uani 1 1 d . . .
C10 C 0.6814(2) -2.06392(18) -1.17106(15) 0.0547(5) Uani 1 1 d . . .
H10A H 0.6931 -1.9873 -1.1816 0.082 Uiso 1 1 calc R . .
H10B H 0.5976 -2.0767 -1.1447 0.082 Uiso 1 1 calc R . .
H10C H 0.6897 -2.1020 -1.2311 0.082 Uiso 1 1 calc R . .
C11 C 0.7611(3) -2.22739(18) -1.08672(18) 0.0673(6) Uani 1 1 d . . .
H11A H 0.7589 -2.2630 -1.1482 0.101 Uiso 1 1 calc R . .
H11B H 0.6812 -2.2391 -1.0540 0.101 Uiso 1 1 calc R . .
H11C H 0.8299 -2.2569 -1.0489 0.101 Uiso 1 1 calc R . .
C12 C 0.6693(3) -2.03719(18) -0.94209(16) 0.0612(6) Uani 1 1 d . . .
H12A H 0.5995 -2.0062 -0.9779 0.092 Uiso 1 1 calc R . .
H12B H 0.6851 -1.9940 -0.8857 0.092 Uiso 1 1 calc R . .
H12C H 0.6476 -2.1102 -0.9232 0.092 Uiso 1 1 calc R . .
C13 C 0.93705(16) -1.68456(14) -1.05350(14) 0.0411(4) Uani 1 1 d . . .
H13A H 0.9523 -1.6224 -1.0963 0.049 Uiso 1 1 calc R . .
C14 C 0.90628(17) -1.64060(15) -0.95398(14) 0.0436(4) Uani 1 1 d . . .
C15 C 0.8373(2) -1.54672(19) -0.94231(17) 0.0579(5) Uani 1 1 d . . .
C16 C 0.8103(3) -1.5014(3) -0.8530(2) 0.0850(9) Uani 1 1 d . . .
H16A H 0.7640 -1.4369 -0.8474 0.102 Uiso 1 1 calc R . .
C17 C 0.8548(3) -1.5560(4) -0.7728(2) 0.0910(10) Uani 1 1 d . . .
H17A H 0.8375 -1.5282 -0.7119 0.109 Uiso 1 1 calc R . .
C18 C 0.9246(3) -1.6509(3) -0.78133(18) 0.0797(8) Uani 1 1 d . . .
H18A H 0.9546 -1.6866 -0.7267 0.096 Uiso 1 1 calc R . .
C19 C 0.9492(2) -1.6921(2) -0.87114(17) 0.0626(6) Uani 1 1 d . . .
H19A H 0.9959 -1.7564 -0.8767 0.075 Uiso 1 1 calc R . .

loop_
_atom_site_aniso_label
_atom_site_aniso_U_11
_atom_site_aniso_U_22
_atom_site_aniso_U_33
_atom_site_aniso_U_23
_atom_site_aniso_U_13
_atom_site_aniso_U_12
F 0.1022(13) 0.0759(9) 0.0913(11) -0.0064(8) -0.0152(9) 0.0408(9)
O1 0.1094(14) 0.0603(9) 0.0468(8) 0.0145(7) -0.0043(8) -0.0133(10)
O2 0.0661(9) 0.0491(8) 0.0399(7) -0.0033(6) 0.0114(6) -0.0061(7)
O3 0.0350(6) 0.0516(8) 0.0820(10) -0.0198(7) -0.0027(7) 0.0012(6)
N 0.0331(7) 0.0390(8) 0.0374(7) -0.0032(6) 0.0009(6) -0.0006(6)
C1 0.0480(10) 0.0433(10) 0.0616(12) -0.0086(9) 0.0058(9) 0.0075(9)
C2 0.0378(9) 0.0430(10) 0.0505(10) -0.0032(8) 0.0035(8) 0.0011(8)
C3 0.0535(11) 0.0466(10) 0.0408(10) 0.0024(8) -0.0027(8) -0.0124(9)
C4 0.0347(8) 0.0392(9) 0.0443(9) 0.0011(7) -0.0020(7) 0.0022(7)
C5 0.0338(7) 0.0397(8) 0.0337(8) 0.0010(7) -0.0031(7) -0.0002(7)
C6 0.0518(11) 0.0389(9) 0.0395(9) 0.0075(7) -0.0049(8) -0.0004(8)
C7 0.0737(15) 0.0560(12) 0.0668(14) 0.0140(11) -0.0279(13) 0.0049(11)
C8 0.0532(12) 0.0589(12) 0.108(2) 0.0045(13) -0.0168(14) 0.0182(10)
C9 0.0483(10) 0.0395(9) 0.0463(10) -0.0012(8) -0.0024(8) -0.0008(8)
C10 0.0543(12) 0.0557(11) 0.0539(11) -0.0007(9) -0.0108(10) -0.0061(10)
C11 0.0812(16) 0.0454(12) 0.0754(15) 0.0032(11) -0.0050(13) -0.0068(11)
C12 0.0749(14) 0.0574(12) 0.0515(12) 0.0088(9) 0.0147(11) -0.0056(10)
C13 0.0373(9) 0.0386(9) 0.0473(10) -0.0043(7) 0.0033(8) -0.0025(7)
C14 0.0374(8) 0.0472(10) 0.0462(10) -0.0033(8) -0.0014(8) -0.0078(7)
C15 0.0507(11) 0.0611(12) 0.0620(13) -0.0142(10) 0.0010(10) 0.0040(9)
C16 0.0654(16) 0.096(2) 0.094(2) -0.0474(18) 0.0155(15) 0.0008(15)
C17 0.0725(17) 0.142(3) 0.0583(15) -0.0375(17) 0.0146(14) -0.0331(19)
C18 0.0887(18) 0.100(2) 0.0505(13) 0.0020(14) 0.0002(13) -0.0278(18)
C19 0.0644(14) 0.0678(14) 0.0555(12) 0.0047(10) -0.0071(11) -0.0138(11)

loop_
_atom_type_symbol
_atom_type_description
_atom_type_scat_dispersion_real
_atom_type_scat_dispersion_imag
_atom_type_scat_source
C C 0.0033 0.0016 'International Tables Vol C Tables 4.2.6.8 and 6.1.1.4'
H H 0.0000 0.0000 'International Tables Vol C Tables 4.2.6.8 and 6.1.1.4'
N N 0.0061 0.0033 'International Tables Vol C Tables 4.2.6.8 and 6.1.1.4'
O O 0.0106 0.0060 'International Tables Vol C Tables 4.2.6.8 and 6.1.1.4'
F F 0.0171 0.0103 'International Tables Vol C Tables 4.2.6.8 and 6.1.1.4'

loop_
_geom_angle_atom_site_label_1
_geom_angle_atom_site_label_2
_geom_angle_atom_site_label_3
_geom_angle
_geom_angle_site_symmetry_1
_geom_angle_site_symmetry_3
_geom_angle_publ_flag
C3 O2 C2 116.49(14) . . ?
C5 N C4 114.27(14) . . ?
C2 C1 C8 103.58(18) . . ?
C2 C1 C9 104.47(15) . . ?
C8 C1 C9 101.15(18) . . ?
O2 C2 C5 109.97(14) . . ?
O2 C2 C1 114.31(16) . . ?
C5 C2 C1 102.18(15) . . ?
O1 C3 O2 119.70(18) . . ?
O1 C3 C4 121.82(19) . . ?
O2 C3 C4 118.42(15) . . ?
N C4 C3 113.81(14) . . ?
N C4 C13 114.56(14) . . ?
C3 C4 C13 109.79(15) . . ?
N C5 C2 124.42(16) . . ?
N C5 C6 127.74(16) . . ?
C2 C5 C6 107.00(14) . . ?
C5 C6 C12 115.34(16) . . ?
C5 C6 C7 105.63(16) . . ?
C12 C6 C7 116.17(17) . . ?
C5 C6 C9 98.30(14) . . ?
C12 C6 C9 117.70(18) . . ?
C7 C6 C9 101.22(16) . . ?
C6 C7 C8 104.32(18) . . ?
C1 C8 C7 103.23(17) . . ?
C10 C9 C11 107.93(18) . . ?
C10 C9 C1 113.79(17) . . ?
C11 C9 C1 113.11(18) . . ?
C10 C9 C6 114.04(16) . . ?
C11 C9 C6 113.38(17) . . ?
C1 C9 C6 94.32(15) . . ?
O3 C13 C14 111.92(16) . . ?
O3 C13 C4 109.00(14) . . ?
C14 C13 C4 111.65(15) . . ?
C15 C14 C19 117.1(2) . . ?
C15 C14 C13 121.22(18) . . ?
C19 C14 C13 121.68(18) . . ?
F C15 C14 117.68(19) . . ?
F C15 C16 119.0(2) . . ?
C14 C15 C16 123.4(2) . . ?
C17 C16 C15 117.3(3) . . ?
C16 C17 C18 121.2(2) . . ?
C19 C18 C17 119.3(3) . . ?
C18 C19 C14 121.8(3) . . ?

loop_
_geom_bond_atom_site_label_1
_geom_bond_atom_site_label_2
_geom_bond_distance
_geom_bond_site_symmetry_2
_geom_bond_publ_flag
F C15 1.355(3) . ?
O1 C3 1.196(2) . ?
O2 C3 1.338(3) . ?
O2 C2 1.454(2) . ?
O3 C13 1.411(2) . ?
N C5 1.263(2) . ?
N C4 1.477(2) . ?
C1 C2 1.524(3) . ?
C1 C8 1.536(3) . ?
C1 C9 1.550(3) . ?
C2 C5 1.509(3) . ?
C3 C4 1.531(3) . ?
C4 C13 1.543(2) . ?
C5 C6 1.512(2) . ?
C6 C12 1.513(3) . ?
C6 C7 1.551(3) . ?
C6 C9 1.570(3) . ?
C7 C8 1.549(4) . ?
C9 C10 1.517(3) . ?
C9 C11 1.534(3) . ?
C13 C14 1.518(3) . ?
C14 C15 1.368(3) . ?
C14 C19 1.387(3) . ?
C15 C16 1.389(3) . ?
C16 C17 1.380(5) . ?
C17 C18 1.379(5) . ?
C18 C19 1.370(4) . ?

loop_
_cod_related_entry_id
_cod_related_entry_database
_cod_related_entry_code
1 ChemSpider 30658899
